data_7025732
loop_
_publ_author_name
'Matesanz, Ana I.'
'Joie, C\'eline'
'Souza, Pilar'

_publ_section_title
;
 Chemistry, antiproliferative activity and low nephrotoxicity of
 3,5-diacetyl-1,2,4-triazol bis(4N-thiosemicarbazone) ligands and their
 platinum(II) complexes.
;
_journal_issue 30
_journal_name_full 'Dalton transactions (Cambridge, England : 2003)'
_journal_page_first 7059
_journal_page_last 7065
_journal_paper_doi 10.1039/c003007d
_journal_volume 39
_journal_year 2010
_chemical_formula_sum 'C24 H38 N18 O Pt2 S4'
_chemical_formula_weight 1113.14
_chemical_name_systematic
;
?
;
_space_group_IT_number 13
_symmetry_cell_setting monoclinic
_symmetry_space_group_name_Hall '-P 2yac'
_symmetry_space_group_name_H-M 'P 1 2/n 1'
_atom_sites_solution_hydrogens geom
_atom_sites_solution_primary direct
_atom_sites_solution_secondary difmap
_audit_creation_method SHELXL-97
_cell_angle_alpha 90.00
_cell_angle_beta 96.615(4)
_cell_angle_gamma 90.00
_cell_formula_units_Z 2
_cell_length_a 8.1428(7)
_cell_length_b 12.4059(10)
_cell_length_c 19.2779(18)
_cell_measurement_reflns_used 9955
_cell_measurement_temperature 296(2)
_cell_measurement_theta_max 30.38
_cell_measurement_theta_min 2.62
_cell_volume 1934.5(3)
_computing_cell_refinement 'Bruker SMART'
_computing_data_collection 'Bruker SMART'
_computing_data_reduction 'Bruker SAINT'
_computing_molecular_graphics 'Bruker SHELXTL'
_computing_publication_material 'Bruker SHELXTL'
_computing_structure_refinement 'SHELXL-97 (Sheldrick, 1997)'
_computing_structure_solution 'SHELXS-97 (Sheldrick, 1990)'
_diffrn_ambient_temperature 296(2)
_diffrn_detector_area_resol_mean 66.06
_diffrn_measured_fraction_theta_full 0.997
_diffrn_measured_fraction_theta_max 0.997
_diffrn_measurement_device_type 'CCD area detector'
_diffrn_measurement_method 'phi and omega scans'
_diffrn_radiation_monochromator graphite
_diffrn_radiation_source 'fine-focus sealed tube'
_diffrn_radiation_type MoK\a
_diffrn_radiation_wavelength 0.71073
_diffrn_reflns_av_R_equivalents 0.0402
_diffrn_reflns_av_sigmaI/netI 0.0238
_diffrn_reflns_limit_h_max 11
_diffrn_reflns_limit_h_min -11
_diffrn_reflns_limit_k_max 10
_diffrn_reflns_limit_k_min -17
_diffrn_reflns_limit_l_max 27
_diffrn_reflns_limit_l_min -27
_diffrn_reflns_number 54344
_diffrn_reflns_theta_full 30.02
_diffrn_reflns_theta_max 30.02
_diffrn_reflns_theta_min 1.64
_exptl_absorpt_coefficient_mu 7.487
_exptl_absorpt_correction_T_max 0.4669
_exptl_absorpt_correction_T_min 0.3159
_exptl_absorpt_correction_type multi-scan
_exptl_absorpt_process_details 'SADABS (Sheldrick, 2001)'
_exptl_crystal_colour orange
_exptl_crystal_density_diffrn 1.911
_exptl_crystal_density_method 'not measured'
_exptl_crystal_description prismatic
_exptl_crystal_F_000 1072
_exptl_crystal_size_max 0.20
_exptl_crystal_size_mid 0.15
_exptl_crystal_size_min 0.12
_refine_diff_density_max 2.256
_refine_diff_density_min -1.687
_refine_diff_density_rms 0.271
_refine_ls_extinction_method none
_refine_ls_goodness_of_fit_ref 1.221
_refine_ls_hydrogen_treatment mixed
_refine_ls_matrix_type full
_refine_ls_number_parameters 228
_refine_ls_number_reflns 5654
_refine_ls_number_restraints 0
_refine_ls_restrained_S_all 1.221
_refine_ls_R_factor_all 0.0588
_refine_ls_R_factor_gt 0.0349
_refine_ls_shift/su_max 0.001
_refine_ls_shift/su_mean 0.000
_refine_ls_structure_factor_coef Fsqd
_refine_ls_weighting_details 'calc w=1/[\s^2^(Fo^2^)+(0.0503P)^2^+6.2079P] where P=(Fo^2^+2Fc^2^)/3'
_refine_ls_weighting_scheme calc
_refine_ls_wR_factor_gt 0.0904
_refine_ls_wR_factor_ref 0.1172
_reflns_number_gt 4369
_reflns_number_total 5654
_reflns_threshold_expression >2sigma(I)
_cod_data_source_file c003007d.txt
_cod_data_source_block datos_0m_Pt
_cod_depositor_comments
;
The following automatic conversions were performed:

'_symmetry_cell_setting' value 'Monoclinic' changed to 'monoclinic'
according to /home/saulius/struct/CIF-dictionaries/cif_core.dic
dictionary named 'cif_core.dic' version 2.4.2 from 2011-04-26.

Automatic conversion script
Id: cif_fix_values 1891 2012-01-12 08:04:46Z andrius 
;
_cod_original_sg_symbol_H-M P2/n
_cod_database_code 7025732

loop_
_symmetry_equiv_pos_as_xyz
'x, y, z'
'-x+1/2, y, -z+1/2'
'-x, -y, -z'
'x-1/2, -y, z-1/2'

loop_
_atom_site_label
_atom_site_type_symbol
_atom_site_fract_x
_atom_site_fract_y
_atom_site_fract_z
_atom_site_U_iso_or_equiv
_atom_site_adp_type
_atom_site_occupancy
_atom_site_symmetry_multiplicity
_atom_site_calc_flag
_atom_site_refinement_flags
Pt1 Pt 0.37292(2) 0.178191(18) 0.175737(12) 0.03431(9) Uani 1 1 d .
S1 S 0.2702(2) 0.31808(14) 0.10993(11) 0.0521(4) Uani 1 1 d .
S2 S 0.24134(18) 0.05629(14) 0.09934(9) 0.0428(4) Uani 1 1 d .
C1 C 0.3643(7) 0.4207(6) 0.1685(3) 0.0425(14) Uani 1 1 d .
C2 C 0.5816(7) 0.2626(5) 0.2917(3) 0.0392(13) Uani 1 1 d .
C3 C 0.5951(7) 0.1458(5) 0.2980(3) 0.0329(11) Uani 1 1 d .
C4 C 0.6473(6) -0.0161(5) 0.3203(3) 0.0314(11) Uani 1 1 d .
C5 C 0.7246(7) -0.1165(5) 0.3476(3) 0.0342(11) Uani 1 1 d .
C6 C 0.6326(8) -0.2199(6) 0.3303(4) 0.0502(17) Uani 1 1 d .
H6A H 0.6976 -0.2796 0.3497 0.075 Uiso 1 1 calc R
H6B H 0.6123 -0.2278 0.2805 0.075 Uiso 1 1 calc R
H6C H 0.5292 -0.2183 0.3497 0.075 Uiso 1 1 calc R
C7 C 0.4181(17) 0.6094(8) 0.1902(7) 0.109(4) Uani 1 1 d .
H7A H 0.3924 0.6055 0.2375 0.164 Uiso 1 1 calc R
H7B H 0.3838 0.6780 0.1706 0.164 Uiso 1 1 calc R
H7C H 0.5352 0.6012 0.1896 0.164 Uiso 1 1 calc R
C8 C 0.2196(15) 0.5536(9) 0.0897(7) 0.111(4) Uani 1 1 d .
H8A H 0.2540 0.5212 0.0486 0.166 Uiso 1 1 calc R
H8B H 0.2195 0.6306 0.0849 0.166 Uiso 1 1 calc R
H8C H 0.1103 0.5294 0.0959 0.166 Uiso 1 1 calc R
C9 C 0.6732(10) 0.3380(6) 0.3422(4) 0.0528(17) Uani 1 1 d .
H9A H 0.7135 0.3977 0.3173 0.079 Uiso 1 1 calc R
H9B H 0.7647 0.3010 0.3675 0.079 Uiso 1 1 calc R
H9C H 0.6005 0.3641 0.3743 0.079 Uiso 1 1 calc R
C10 C 0.3758(6) -0.0439(5) 0.0808(3) 0.0347(11) Uani 1 1 d .
C11 C 0.4213(10) -0.1914(6) -0.0008(6) 0.063(2) Uani 1 1 d .
H11A H 0.5255 -0.1563 -0.0033 0.094 Uiso 1 1 calc R
H11B H 0.3649 -0.1997 -0.0470 0.094 Uiso 1 1 calc R
H11C H 0.4399 -0.2611 0.0204 0.094 Uiso 1 1 calc R
C12 C 0.1425(9) -0.1402(7) 0.0225(4) 0.0559(18) Uani 1 1 d .
H12A H 0.0842 -0.1197 0.0610 0.084 Uiso 1 1 calc R
H12B H 0.1201 -0.2145 0.0111 0.084 Uiso 1 1 calc R
H12C H 0.1065 -0.0960 -0.0173 0.084 Uiso 1 1 calc R
O1 O 0.2500 0.8349(7) 0.2500 0.143(7) Uani 1 2 d S
N1 N 0.3315(10) 0.5233(6) 0.1492(5) 0.075(2) Uani 1 1 d .
N2 N 0.4566(7) 0.4007(4) 0.2249(4) 0.0503(14) Uani 1 1 d .
N3 N 0.4820(6) 0.2933(4) 0.2390(3) 0.0338(10) Uani 1 1 d .
N4 N 0.4984(5) 0.0838(4) 0.2512(2) 0.0311(9) Uani 1 1 d .
N5 N 0.5298(5) -0.0192(4) 0.2653(3) 0.0331(10) Uani 1 1 d .
N6 N 0.6911(6) 0.0850(4) 0.3426(3) 0.0344(10) Uani 1 1 d .
N7 N 0.5380(6) -0.0347(4) 0.1045(3) 0.0365(10) Uani 1 1 d .
H7 H 0.5823 0.0279 0.1111 0.044 Uiso 1 1 calc R
N8 N 0.6319(6) -0.1263(4) 0.1181(3) 0.0385(11) Uani 1 1 d .
N9 N 0.3192(6) -0.1256(4) 0.0416(3) 0.0395(11) Uani 1 1 d .

loop_
_atom_site_aniso_label
_atom_site_aniso_U_11
_atom_site_aniso_U_22
_atom_site_aniso_U_33
_atom_site_aniso_U_23
_atom_site_aniso_U_13
_atom_site_aniso_U_12
Pt1 0.02565(12) 0.03651(13) 0.04064(14) 0.00129(9) 0.00325(8) 0.00522(8)
S1 0.0494(10) 0.0477(9) 0.0582(11) 0.0142(8) 0.0026(8) 0.0148(7)
S2 0.0267(6) 0.0525(9) 0.0470(9) -0.0059(7) -0.0049(6) 0.0054(6)
C1 0.040(3) 0.046(3) 0.042(3) 0.014(3) 0.011(3) 0.013(3)
C2 0.031(3) 0.044(3) 0.043(3) -0.002(3) 0.006(2) 0.003(2)
C3 0.026(2) 0.038(3) 0.035(3) -0.002(2) 0.005(2) 0.002(2)
C4 0.027(2) 0.036(3) 0.032(3) 0.001(2) 0.005(2) -0.003(2)
C5 0.029(3) 0.037(3) 0.036(3) 0.000(2) 0.002(2) -0.002(2)
C6 0.044(4) 0.040(3) 0.065(5) -0.001(3) -0.001(3) -0.006(3)
C7 0.147(11) 0.035(4) 0.148(11) -0.005(6) 0.024(9) -0.001(6)
C8 0.114(9) 0.062(6) 0.144(11) 0.038(7) -0.034(8) 0.013(6)
C9 0.053(4) 0.046(4) 0.058(4) -0.011(3) 0.004(3) -0.005(3)
C10 0.027(2) 0.040(3) 0.036(3) 0.006(2) -0.002(2) -0.001(2)
C11 0.057(5) 0.040(4) 0.097(7) -0.027(4) 0.033(5) -0.009(3)
C12 0.041(4) 0.065(5) 0.058(5) -0.004(4) -0.008(3) -0.013(3)
O1 0.044(5) 0.039(5) 0.33(2) 0.000 -0.052(8) 0.000
N1 0.076(5) 0.046(4) 0.102(6) 0.012(4) 0.004(4) 0.011(3)
N2 0.049(3) 0.032(3) 0.072(4) 0.000(3) 0.018(3) 0.004(2)
N3 0.029(2) 0.032(2) 0.043(3) -0.003(2) 0.009(2) 0.0010(18)
N4 0.023(2) 0.039(2) 0.031(2) -0.0027(19) 0.0043(17) -0.0012(17)
N5 0.027(2) 0.036(2) 0.036(2) -0.0007(19) 0.0035(18) 0.0000(18)
N6 0.029(2) 0.038(3) 0.036(2) -0.005(2) 0.0019(19) -0.0042(19)
N7 0.027(2) 0.039(3) 0.041(3) -0.002(2) -0.0032(19) 0.0013(19)
N8 0.034(2) 0.037(3) 0.042(3) -0.002(2) -0.002(2) 0.002(2)
N9 0.038(3) 0.044(3) 0.036(3) -0.002(2) 0.000(2) -0.003(2)

loop_
_atom_type_symbol
_atom_type_description
_atom_type_scat_dispersion_real
_atom_type_scat_dispersion_imag
_atom_type_scat_source
C C 0.0033 0.0016 'International Tables Vol C Tables 4.2.6.8 and 6.1.1.4'
H H 0.0000 0.0000 'International Tables Vol C Tables 4.2.6.8 and 6.1.1.4'
N N 0.0061 0.0033 'International Tables Vol C Tables 4.2.6.8 and 6.1.1.4'
S S 0.1246 0.1234 'International Tables Vol C Tables 4.2.6.8 and 6.1.1.4'
Pt Pt -1.7033 8.3905 'International Tables Vol C Tables 4.2.6.8 and 6.1.1.4'
O O 0.0106 0.0060 'International Tables Vol C Tables 4.2.6.8 and 6.1.1.4'

loop_
_geom_angle_atom_site_label_1
_geom_angle_atom_site_label_2
_geom_angle_atom_site_label_3
_geom_angle
_geom_angle_site_symmetry_1
N3 Pt1 N4 80.0(2) .
N3 Pt1 S1 84.50(16) .
N4 Pt1 S1 164.48(14) .
N3 Pt1 S2 176.26(15) .
N4 Pt1 S2 103.74(14) .
S1 Pt1 S2 91.76(7) .
C1 S1 Pt1 95.0(2) .
C10 S2 Pt1 110.4(2) .
N2 C1 N1 120.0(7) .
N2 C1 S1 124.2(5) .
N1 C1 S1 115.8(6) .
N3 C2 C3 113.3(6) .
N3 C2 C9 123.7(6) .
C3 C2 C9 123.0(6) .
N6 C3 N4 111.1(5) .
N6 C3 C2 130.6(6) .
N4 C3 C2 118.3(5) .
N5 C4 N6 114.4(5) .
N5 C4 C5 119.8(5) .
N6 C4 C5 125.7(5) .
N8 C5 C4 126.5(5) 2_655
N8 C5 C6 115.8(5) 2_655
C4 C5 C6 117.6(5) .
C5 C6 H6A 109.5 .
C5 C6 H6B 109.5 .
H6A C6 H6B 109.5 .
C5 C6 H6C 109.5 .
H6A C6 H6C 109.5 .
H6B C6 H6C 109.5 .
N1 C7 H7A 109.5 .
N1 C7 H7B 109.5 .
H7A C7 H7B 109.5 .
N1 C7 H7C 109.5 .
H7A C7 H7C 109.5 .
H7B C7 H7C 109.5 .
N1 C8 H8A 109.5 .
N1 C8 H8B 109.5 .
H8A C8 H8B 109.5 .
N1 C8 H8C 109.5 .
H8A C8 H8C 109.5 .
H8B C8 H8C 109.5 .
C2 C9 H9A 109.5 .
C2 C9 H9B 109.5 .
H9A C9 H9B 109.5 .
C2 C9 H9C 109.5 .
H9A C9 H9C 109.5 .
H9B C9 H9C 109.5 .
N9 C10 N7 121.5(5) .
N9 C10 S2 119.1(4) .
N7 C10 S2 119.3(5) .
N9 C11 H11A 109.5 .
N9 C11 H11B 109.5 .
H11A C11 H11B 109.5 .
N9 C11 H11C 109.5 .
H11A C11 H11C 109.5 .
H11B C11 H11C 109.5 .
N9 C12 H12A 109.5 .
N9 C12 H12B 109.5 .
H12A C12 H12B 109.5 .
N9 C12 H12C 109.5 .
H12A C12 H12C 109.5 .
H12B C12 H12C 109.5 .
C1 N1 C8 124.0(8) .
C1 N1 C7 118.2(9) .
C8 N1 C7 117.8(8) .
C1 N2 N3 114.8(6) .
C2 N3 N2 120.9(6) .
C2 N3 Pt1 117.6(4) .
N2 N3 Pt1 121.5(4) .
N5 N4 C3 109.0(5) .
N5 N4 Pt1 140.0(4) .
C3 N4 Pt1 110.5(4) .
N4 N5 C4 103.7(5) .
C3 N6 C4 101.8(5) .
C10 N7 N8 119.6(5) .
C10 N7 H7 120.2 .
N8 N7 H7 120.2 .
C5 N8 N7 118.3(5) 2_655
C10 N9 C12 120.8(6) .
C10 N9 C11 124.2(5) .
C12 N9 C11 113.2(6) .

loop_
_geom_bond_atom_site_label_1
_geom_bond_atom_site_label_2
_geom_bond_distance
_geom_bond_site_symmetry_2
Pt1 N3 2.016(5) .
Pt1 N4 2.047(5) .
Pt1 S1 2.2532(17) .
Pt1 S2 2.2892(16) .
S1 C1 1.813(8) .
S2 C10 1.721(6) .
C1 N2 1.271(9) .
C1 N1 1.345(9) .
C2 N3 1.283(8) .
C2 C3 1.457(9) .
C2 C9 1.487(10) .
C3 N6 1.329(8) .
C3 N4 1.364(7) .
C4 N5 1.343(7) .
C4 N6 1.361(7) .
C4 C5 1.466(8) .
C5 N8 1.281(7) 2_655
C5 C6 1.503(9) .
C6 H6A 0.9600 .
C6 H6B 0.9600 .
C6 H6C 0.9600 .
C7 N1 1.461(14) .
C7 H7A 0.9600 .
C7 H7B 0.9600 .
C7 H7C 0.9600 .
C8 N1 1.430(13) .
C8 H8A 0.9600 .
C8 H8B 0.9600 .
C8 H8C 0.9600 .
C9 H9A 0.9600 .
C9 H9B 0.9600 .
C9 H9C 0.9600 .
C10 N9 1.315(8) .
C10 N7 1.352(7) .
C11 N9 1.478(9) .
C11 H11A 0.9600 .
C11 H11B 0.9600 .
C11 H11C 0.9600 .
C12 N9 1.456(8) .
C12 H12A 0.9600 .
C12 H12B 0.9600 .
C12 H12C 0.9600 .
N2 N3 1.371(7) .
N4 N5 1.325(7) .
N7 N8 1.377(7) .
N7 H7 0.8600 .
N8 C5 1.281(7) 2_655

loop_
_geom_hbond_atom_site_label_D
_geom_hbond_atom_site_label_H
_geom_hbond_atom_site_label_A
_geom_hbond_distance_DH
_geom_hbond_distance_HA
_geom_hbond_distance_DA
_geom_hbond_angle_DHA
_geom_hbond_site_symmetry_A
N7 H7 N6 0.86 2.08 2.755(7) 135.1 2_655

loop_
_geom_torsion_atom_site_label_1
_geom_torsion_atom_site_label_2
_geom_torsion_atom_site_label_3
_geom_torsion_atom_site_label_4
_geom_torsion
_geom_torsion_site_symmetry_4
N3 Pt1 S1 C1 -1.5(2) .
N4 Pt1 S1 C1 -5.1(5) .
S2 Pt1 S1 C1 178.4(2) .
N3 Pt1 S2 C10 134(2) .
N4 Pt1 S2 C10 -46.6(2) .
S1 Pt1 S2 C10 132.4(2) .
Pt1 S1 C1 N2 1.2(6) .
Pt1 S1 C1 N1 -178.9(5) .
N3 C2 C3 N6 175.8(6) .
C9 C2 C3 N6 -4.9(10) .
N3 C2 C3 N4 -3.2(8) .
C9 C2 C3 N4 176.2(6) .
N5 C4 C5 N8 155.2(6) 2_655
N6 C4 C5 N8 -20.1(9) 2_655
N5 C4 C5 C6 -20.5(8) .
N6 C4 C5 C6 164.2(6) .
Pt1 S2 C10 N9 175.1(4) .
Pt1 S2 C10 N7 -7.3(5) .
N2 C1 N1 C8 -175.1(9) .
S1 C1 N1 C8 5.0(12) .
N2 C1 N1 C7 6.5(12) .
S1 C1 N1 C7 -173.4(8) .
N1 C1 N2 N3 -179.7(6) .
S1 C1 N2 N3 0.2(8) .
C3 C2 N3 N2 -179.1(5) .
C9 C2 N3 N2 1.6(9) .
C3 C2 N3 Pt1 -1.8(7) .
C9 C2 N3 Pt1 178.9(5) .
C1 N2 N3 C2 175.2(6) .
C1 N2 N3 Pt1 -2.0(7) .
N4 Pt1 N3 C2 4.0(4) .
S1 Pt1 N3 C2 -175.1(4) .
S2 Pt1 N3 C2 -176.6(18) .
N4 Pt1 N3 N2 -178.7(4) .
S1 Pt1 N3 N2 2.2(4) .
S2 Pt1 N3 N2 1(2) .
N6 C3 N4 N5 0.4(6) .
C2 C3 N4 N5 179.5(5) .
N6 C3 N4 Pt1 -173.0(4) .
C2 C3 N4 Pt1 6.1(6) .
N3 Pt1 N4 N5 -175.4(6) .
S1 Pt1 N4 N5 -171.8(4) .
S2 Pt1 N4 N5 4.6(6) .
N3 Pt1 N4 C3 -5.2(4) .
S1 Pt1 N4 C3 -1.6(7) .
S2 Pt1 N4 C3 174.8(3) .
C3 N4 N5 C4 -0.7(6) .
Pt1 N4 N5 C4 169.6(4) .
N6 C4 N5 N4 0.8(6) .
C5 C4 N5 N4 -175.0(5) .
N4 C3 N6 C4 0.1(6) .
C2 C3 N6 C4 -178.9(6) .
N5 C4 N6 C3 -0.6(6) .
C5 C4 N6 C3 174.9(5) .
N9 C10 N7 N8 -30.9(8) .
S2 C10 N7 N8 151.6(4) .
C10 N7 N8 C5 -167.3(5) 2_655
N7 C10 N9 C12 173.6(6) .
S2 C10 N9 C12 -8.9(8) .
N7 C10 N9 C11 -22.9(10) .
S2 C10 N9 C11 154.6(6) .
